data_1515533
loop_
_publ_author_name
'Adriaenssens, Louis'
'Severa, Luk\'a\<s'
'Koval, Du\<san'
'C\'isa\<rov\'a, Ivana'
'Belmonte, Marta Mart\'inez'
'Escudero-Ad\'an, Eduardo C.'
'Novotn\'a, Pavl\'ina'
'S\'azelov\'a, Petra'
'V\'avra, Jan'
'Pohl, Radek'
'\<Saman, David'
'Urbanov\'a, Marie'
'Ka\<si\<cka, V\'aclav'
'Tepl\'y, Filip'

_publ_section_title
;
 [6]Saddlequat: a [6]helquat captured on its racemization pathway
;
_journal_issue 12
_journal_name_full 'Chemical Science'
_journal_page_first 2314
_journal_paper_doi 10.1039/c1sc00468a
_journal_volume 2
_journal_year 2011
_chemical_compound_source 'synthesized by the authors'
_chemical_formula_moiety 'C27 H26 N2, 2(F6 P)'
_chemical_formula_sum 'C27 H26 F12 N2 P2'
_chemical_formula_weight 668.44
_chemical_name_systematic
;
?
;
_space_group_IT_number 2
_symmetry_cell_setting triclinic
_symmetry_space_group_name_Hall '-P 1'
_symmetry_space_group_name_H-M 'P -1'
_atom_sites_solution_hydrogens geom
_atom_sites_solution_primary direct
_atom_sites_solution_secondary difmap
_audit_creation_method SHELXL-97
_cell_angle_alpha 75.440(2)
_cell_angle_beta 88.260(2)
_cell_angle_gamma 85.425(2)
_cell_formula_units_Z 6
_cell_length_a 13.8836(7)
_cell_length_b 17.9623(10)
_cell_length_c 18.7911(10)
_cell_measurement_reflns_used 9912
_cell_measurement_temperature 150(2)
_cell_measurement_theta_max 25.99
_cell_measurement_theta_min 2.3
_cell_volume 4520.9(4)
_computing_cell_refinement 'Bruker APEX2'
_computing_data_collection 'Bruker APEX2'
_computing_data_reduction 'Bruker APEX2'
_computing_structure_refinement 'SHELXL-97 (Sheldrick, 1997)'
_computing_structure_solution 'SHELXS-97 (Sheldrick, 1990)'
_diffrn_ambient_temperature 150(2)
_diffrn_measured_fraction_theta_full 0.997
_diffrn_measured_fraction_theta_max 0.997
_diffrn_measurement_device_type 'Bruker APEX-II CCD'
_diffrn_measurement_method '\f and \w scans'
_diffrn_radiation_monochromator graphite
_diffrn_radiation_source 'fine-focus sealed tube'
_diffrn_radiation_type MoK\a
_diffrn_radiation_wavelength 0.71073
_diffrn_reflns_av_R_equivalents 0.0491
_diffrn_reflns_av_sigmaI/netI 0.0814
_diffrn_reflns_limit_h_max 15
_diffrn_reflns_limit_h_min -17
_diffrn_reflns_limit_k_max 22
_diffrn_reflns_limit_k_min -22
_diffrn_reflns_limit_l_max 23
_diffrn_reflns_limit_l_min -22
_diffrn_reflns_number 56115
_diffrn_reflns_theta_full 26.00
_diffrn_reflns_theta_max 26.00
_diffrn_reflns_theta_min 1.12
_diffrn_standards_number 0
_exptl_absorpt_coefficient_mu 0.239
_exptl_absorpt_correction_type none
_exptl_crystal_colour yellow
_exptl_crystal_density_diffrn 1.473
_exptl_crystal_density_method 'not measured'
_exptl_crystal_description prism
_exptl_crystal_F_000 2040
_exptl_crystal_size_max 0.30
_exptl_crystal_size_mid 0.28
_exptl_crystal_size_min 0.25
_platon_squeeze_details
;
Contribution of disordered molecules of methanol was removed from data.
;
_refine_diff_density_max 1.119
_refine_diff_density_min -0.585
_refine_diff_density_rms 0.076
_refine_ls_extinction_method none
_refine_ls_goodness_of_fit_ref 0.710
_refine_ls_hydrogen_treatment constr
_refine_ls_matrix_type full
_refine_ls_number_parameters 1162
_refine_ls_number_reflns 17715
_refine_ls_number_restraints 0
_refine_ls_restrained_S_all 0.710
_refine_ls_R_factor_all 0.1328
_refine_ls_R_factor_gt 0.0733
_refine_ls_shift/su_max 0.001
_refine_ls_shift/su_mean 0.000
_refine_ls_structure_factor_coef Fsqd
_refine_ls_weighting_details 'calc w=1/[\s^2^(Fo^2^)+(0.1961P)^2^+13.1545P] where P=(Fo^2^+2Fc^2^)/3'
_refine_ls_weighting_scheme calc
_refine_ls_wR_factor_gt 0.2068
_refine_ls_wR_factor_ref 0.2488
_reflns_number_gt 9595
_reflns_number_total 17715
_reflns_threshold_expression I>2\s(I)
_cod_data_source_file c1sc00468a.txt
_cod_data_source_block rac-2-pf6
_cod_database_code 1515533

loop_
_symmetry_equiv_pos_as_xyz
'x, y, z'
'-x, -y, -z'

loop_
_atom_site_label
_atom_site_type_symbol
_atom_site_fract_x
_atom_site_fract_y
_atom_site_fract_z
_atom_site_U_iso_or_equiv
_atom_site_adp_type
_atom_site_occupancy
_atom_site_symmetry_multiplicity
_atom_site_calc_flag
_atom_site_refinement_flags
C1A C 0.2491(3) 0.1154(2) 0.2542(2) 0.0318(10) Uani 1 1 d .
H1A H 0.3174 0.1155 0.2502 0.038 Uiso 1 1 calc R
C2A C 0.2006(4) 0.1427(3) 0.3087(3) 0.0401(11) Uani 1 1 d .
H2A H 0.2359 0.1590 0.3438 0.048 Uiso 1 1 calc R
C3A C 0.1016(4) 0.1465(3) 0.3123(3) 0.0470(12) Uani 1 1 d .
H3A H 0.0681 0.1657 0.3496 0.056 Uiso 1 1 calc R
C4A C 0.0516(4) 0.1222(3) 0.2615(3) 0.0414(11) Uani 1 1 d .
H4A H -0.0170 0.1266 0.2625 0.050 Uiso 1 1 calc R
N5A N 0.0990(3) 0.0921(2) 0.2101(2) 0.0343(8) Uani 1 1 d .
C6A C 0.0408(3) 0.0621(3) 0.1594(3) 0.0403(11) Uani 1 1 d .
H6A1 H -0.0262 0.0573 0.1786 0.048 Uiso 1 1 calc R
H6A2 H 0.0684 0.0101 0.1575 0.048 Uiso 1 1 calc R
C7A C 0.0391(3) 0.1153(3) 0.0817(3) 0.0435(12) Uani 1 1 d .
H7A1 H 0.0123 0.0885 0.0475 0.052 Uiso 1 1 calc R
H7A2 H -0.0039 0.1621 0.0812 0.052 Uiso 1 1 calc R
C8A C 0.1394(4) 0.1389(3) 0.0550(3) 0.0433(12) Uani 1 1 d .
H8A1 H 0.1391 0.1577 0.0008 0.052 Uiso 1 1 calc R
H8A2 H 0.1552 0.1821 0.0755 0.052 Uiso 1 1 calc R
C9A C 0.2163(3) 0.0738(3) 0.0768(2) 0.0335(10) Uani 1 1 d .
C10A C 0.2590(4) 0.0347(3) 0.0270(2) 0.0395(11) Uani 1 1 d .
H10A H 0.2388 0.0490 -0.0228 0.047 Uiso 1 1 calc R
C11A C 0.3290(4) -0.0238(3) 0.0486(2) 0.0400(11) Uani 1 1 d .
H11A H 0.3566 -0.0491 0.0132 0.048 Uiso 1 1 calc R
C12A C 0.3617(3) -0.0476(2) 0.1209(2) 0.0312(9) Uani 1 1 d .
C13A C 0.4430(3) -0.1099(3) 0.1409(2) 0.0359(10) Uani 1 1 d .
H13A H 0.4378 -0.1478 0.1112 0.043 Uiso 1 1 calc R
H13B H 0.4363 -0.1374 0.1933 0.043 Uiso 1 1 calc R
C14A C 0.5433(3) -0.0776(3) 0.1278(3) 0.0459(12) Uani 1 1 d .
H14A H 0.5910 -0.1196 0.1216 0.055 Uiso 1 1 calc R
H14B H 0.5418 -0.0371 0.0810 0.055 Uiso 1 1 calc R
C15A C 0.5790(4) -0.0438(3) 0.1873(3) 0.0502(13) Uani 1 1 d .
H15A H 0.6400 -0.0197 0.1699 0.060 Uiso 1 1 calc R
H15B H 0.5943 -0.0865 0.2311 0.060 Uiso 1 1 calc R
C16A C 0.5088(3) 0.0168(3) 0.2109(3) 0.0391(11) Uani 1 1 d .
H16A H 0.5462 0.0511 0.2314 0.047 Uiso 1 1 calc R
H16B H 0.4740 0.0488 0.1673 0.047 Uiso 1 1 calc R
N17A N 0.4370(3) -0.0202(2) 0.26727(19) 0.0318(8) Uani 1 1 d .
C18A C 0.4666(3) -0.0376(3) 0.3396(3) 0.0406(11) Uani 1 1 d .
H18A H 0.5304 -0.0284 0.3502 0.049 Uiso 1 1 calc R
C19A C 0.4070(4) -0.0673(3) 0.3949(3) 0.0455(12) Uani 1 1 d .
H19A H 0.4286 -0.0783 0.4442 0.055 Uiso 1 1 calc R
C20A C 0.3119(3) -0.0825(3) 0.3806(2) 0.0369(10) Uani 1 1 d .
C21A C 0.2438(4) -0.1104(3) 0.4368(3) 0.0540(14) Uani 1 1 d .
H21A H 0.2607 -0.1189 0.4870 0.065 Uiso 1 1 calc R
C22A C 0.1549(4) -0.1249(3) 0.4190(3) 0.0563(15) Uani 1 1 d .
H22A H 0.1091 -0.1421 0.4570 0.068 Uiso 1 1 calc R
C23A C 0.1287(3) -0.1152(3) 0.3458(3) 0.0423(11) Uani 1 1 d .
H23A H 0.0668 -0.1279 0.3347 0.051 Uiso 1 1 calc R
C24A C 0.1919(3) -0.0873(2) 0.2902(2) 0.0310(9) Uani 1 1 d .
H24A H 0.1734 -0.0802 0.2405 0.037 Uiso 1 1 calc R
C25A C 0.2840(3) -0.0692(2) 0.3059(2) 0.0285(9) Uani 1 1 d .
C26A C 0.3487(3) -0.0342(2) 0.2498(2) 0.0286(9) Uani 1 1 d .
C27A C 0.3191(3) -0.0096(2) 0.1720(2) 0.0289(9) Uani 1 1 d .
C28A C 0.2448(3) 0.0498(2) 0.1501(2) 0.0283(9) Uani 1 1 d .
C29A C 0.1978(3) 0.0877(2) 0.2050(2) 0.0291(9) Uani 1 1 d .
C1B C 0.3715(3) 0.5034(2) 0.3023(2) 0.0284(9) Uani 1 1 d .
H1B H 0.3856 0.5542 0.2770 0.034 Uiso 1 1 calc R
C2B C 0.4039(3) 0.4728(3) 0.3734(2) 0.0348(10) Uani 1 1 d .
H2B H 0.4407 0.5022 0.3966 0.042 Uiso 1 1 calc R
C3B C 0.3824(3) 0.3999(3) 0.4101(2) 0.0353(10) Uani 1 1 d .
H3B H 0.4035 0.3783 0.4591 0.042 Uiso 1 1 calc R
C4B C 0.3299(3) 0.3585(3) 0.3748(2) 0.0335(10) Uani 1 1 d .
H4B H 0.3152 0.3078 0.3999 0.040 Uiso 1 1 calc R
N5B N 0.2987(2) 0.38833(19) 0.30523(18) 0.0273(8) Uani 1 1 d .
C6B C 0.2462(3) 0.3399(2) 0.2686(2) 0.0324(10) Uani 1 1 d .
H6B1 H 0.1911 0.3714 0.2411 0.039 Uiso 1 1 calc R
H6B2 H 0.2200 0.2972 0.3063 0.039 Uiso 1 1 calc R
C7B C 0.3118(3) 0.3065(3) 0.2156(3) 0.0360(10) Uani 1 1 d .
H7B1 H 0.3553 0.2637 0.2440 0.043 Uiso 1 1 calc R
H7B2 H 0.2718 0.2854 0.1837 0.043 Uiso 1 1 calc R
C8B C 0.3721(3) 0.3680(3) 0.1680(2) 0.0362(10) Uani 1 1 d .
H8B1 H 0.4272 0.3757 0.1969 0.043 Uiso 1 1 calc R
H8B2 H 0.3987 0.3498 0.1253 0.043 Uiso 1 1 calc R
C9B C 0.3142(3) 0.4438(3) 0.1406(2) 0.0324(10) Uani 1 1 d .
C10B C 0.2843(3) 0.4691(3) 0.0686(2) 0.0392(11) Uani 1 1 d .
H10B H 0.3021 0.4389 0.0348 0.047 Uiso 1 1 calc R
C11B C 0.2280(3) 0.5389(3) 0.0447(2) 0.0412(11) Uani 1 1 d .
H11B H 0.2082 0.5550 -0.0051 0.049 Uiso 1 1 calc R
C12B C 0.2005(3) 0.5850(3) 0.0924(2) 0.0320(10) Uani 1 1 d .
C13B C 0.1404(3) 0.6598(3) 0.0646(2) 0.0388(11) Uani 1 1 d .
H13C H 0.1019 0.6722 0.1060 0.047 Uiso 1 1 calc R
H13D H 0.0948 0.6537 0.0274 0.047 Uiso 1 1 calc R
C14B C 0.2033(4) 0.7274(3) 0.0302(3) 0.0500(13) Uani 1 1 d .
H14C H 0.2565 0.7083 0.0016 0.060 Uiso 1 1 calc R
H14D H 0.1632 0.7676 -0.0046 0.060 Uiso 1 1 calc R
C15B C 0.2465(4) 0.7641(3) 0.0851(3) 0.0532(14) Uani 1 1 d .
H15C H 0.1937 0.7931 0.1056 0.064 Uiso 1 1 calc R
H15D H 0.2913 0.8020 0.0582 0.064 Uiso 1 1 calc R
C16B C 0.3015(3) 0.7093(3) 0.1495(3) 0.0439(12) Uani 1 1 d .
H16C H 0.3371 0.6673 0.1319 0.053 Uiso 1 1 calc R
H16D H 0.3494 0.7379 0.1677 0.053 Uiso 1 1 calc R
N17B N 0.2360(3) 0.6752(2) 0.2110(2) 0.0343(8) Uani 1 1 d .
C18B C 0.2131(4) 0.7172(3) 0.2612(3) 0.0468(13) Uani 1 1 d .
H18B H 0.2365 0.7669 0.2536 0.056 Uiso 1 1 calc R
C19B C 0.1592(4) 0.6909(3) 0.3205(3) 0.0505(14) Uani 1 1 d .
H19B H 0.1480 0.7206 0.3556 0.061 Uiso 1 1 calc R
C20B C 0.1187(3) 0.6199(3) 0.3319(2) 0.0383(11) Uani 1 1 d .
C21B C 0.0604(4) 0.5870(4) 0.3936(3) 0.0547(15) Uani 1 1 d .
H21B H 0.0490 0.6126 0.4320 0.066 Uiso 1 1 calc R
C22B C 0.0211(4) 0.5196(4) 0.3979(3) 0.0580(16) Uani 1 1 d .
H22B H -0.0161 0.4978 0.4402 0.070 Uiso 1 1 calc R
C23B C 0.0337(3) 0.4811(3) 0.3422(3) 0.0458(12) Uani 1 1 d .
H23B H 0.0029 0.4349 0.3457 0.055 Uiso 1 1 calc R
C24B C 0.0903(3) 0.5099(3) 0.2824(2) 0.0327(10) Uani 1 1 d .
H24B H 0.0987 0.4837 0.2443 0.039 Uiso 1 1 calc R
C25B C 0.1364(3) 0.5783(2) 0.2771(2) 0.0296(9) Uani 1 1 d .
C26B C 0.2001(3) 0.6061(2) 0.2185(2) 0.0254(9) Uani 1 1 d .
C27B C 0.2311(3) 0.5600(2) 0.1652(2) 0.0254(9) Uani 1 1 d .
C28B C 0.2862(3) 0.4886(2) 0.1899(2) 0.0259(9) Uani 1 1 d .
C29B C 0.3191(3) 0.4609(2) 0.2679(2) 0.0237(8) Uani 1 1 d .
C1C C 0.8627(3) 0.5380(3) 0.1847(2) 0.0293(9) Uani 1 1 d .
H1C H 0.8878 0.4871 0.2077 0.035 Uiso 1 1 calc R
C2C C 0.8864(3) 0.5707(3) 0.1114(3) 0.0406(11) Uani 1 1 d .
H2C H 0.9268 0.5422 0.0844 0.049 Uiso 1 1 calc R
C3C C 0.8506(4) 0.6446(3) 0.0786(3) 0.0449(12) Uani 1 1 d .
H3C H 0.8655 0.6680 0.0287 0.054 Uiso 1 1 calc R
C4C C 0.7930(3) 0.6834(3) 0.1196(3) 0.0399(11) Uani 1 1 d .
H4C H 0.7680 0.7345 0.0973 0.048 Uiso 1 1 calc R
N5C N 0.7706(3) 0.6524(2) 0.19012(19) 0.0338(8) Uani 1 1 d .
C6C C 0.7082(3) 0.6993(3) 0.2317(3) 0.0427(11) Uani 1 1 d .
H6C1 H 0.6569 0.6677 0.2585 0.051 Uiso 1 1 calc R
H6C2 H 0.6764 0.7444 0.1965 0.051 Uiso 1 1 calc R
C7C C 0.7662(4) 0.7273(3) 0.2866(3) 0.0468(12) Uani 1 1 d .
H7C1 H 0.8016 0.7719 0.2599 0.056 Uiso 1 1 calc R
H7C2 H 0.7213 0.7448 0.3221 0.056 Uiso 1 1 calc R
C8C C 0.8378(4) 0.6643(3) 0.3283(3) 0.0446(12) Uani 1 1 d .
H8C1 H 0.8943 0.6585 0.2961 0.053 Uiso 1 1 calc R
H8C2 H 0.8610 0.6794 0.3716 0.053 Uiso 1 1 calc R
C9C C 0.7936(3) 0.5884(3) 0.3534(2) 0.0359(10) Uani 1 1 d .
C10C C 0.7692(3) 0.5575(3) 0.4272(2) 0.0416(12) Uani 1 1 d .
H10C H 0.7834 0.5840 0.4630 0.050 Uiso 1 1 calc R
C11C C 0.7250(3) 0.4896(3) 0.4486(2) 0.0409(11) Uani 1 1 d .
H11C H 0.7081 0.4706 0.4989 0.049 Uiso 1 1 calc R
C12C C 0.7045(3) 0.4479(3) 0.3984(2) 0.0313(10) Uani 1 1 d .
C13C C 0.6556(3) 0.3733(3) 0.4260(2) 0.0377(11) Uani 1 1 d .
H13E H 0.6203 0.3630 0.3849 0.045 Uiso 1 1 calc R
H13F H 0.6075 0.3796 0.4645 0.045 Uiso 1 1 calc R
C14C C 0.7261(3) 0.3038(3) 0.4576(2) 0.0431(12) Uani 1 1 d .
H14E H 0.7748 0.3201 0.4869 0.052 Uiso 1 1 calc R
H14F H 0.6900 0.2639 0.4917 0.052 Uiso 1 1 calc R
C15C C 0.7784(3) 0.2677(3) 0.4013(3) 0.0417(11) Uani 1 1 d .
H15E H 0.7316 0.2400 0.3809 0.050 Uiso 1 1 calc R
H15F H 0.8287 0.2289 0.4269 0.050 Uiso 1 1 calc R
C16C C 0.8266(3) 0.3234(3) 0.3370(2) 0.0349(10) Uani 1 1 d .
H16E H 0.8552 0.3638 0.3552 0.042 Uiso 1 1 calc R
H16F H 0.8794 0.2948 0.3161 0.042 Uiso 1 1 calc R
N17C N 0.7552(2) 0.3606(2) 0.27822(18) 0.0295(8) Uani 1 1 d .
C18C C 0.7365(3) 0.3150(3) 0.2318(2) 0.0363(10) Uani 1 1 d .
H18C H 0.7653 0.2638 0.2408 0.044 Uiso 1 1 calc R
C19C C 0.6782(3) 0.3422(3) 0.1743(3) 0.0421(12) Uani 1 1 d .
H19C H 0.6681 0.3110 0.1416 0.051 Uiso 1 1 calc R
C20C C 0.6316(3) 0.4169(3) 0.1619(2) 0.0390(11) Uani 1 1 d .
C21C C 0.5719(4) 0.4509(4) 0.1004(2) 0.0519(14) Uani 1 1 d .
H21C H 0.5626 0.4232 0.0646 0.062 Uiso 1 1 calc R
C22C C 0.5281(4) 0.5224(4) 0.0926(3) 0.0576(16) Uani 1 1 d .
H22C H 0.4898 0.5447 0.0505 0.069 Uiso 1 1 calc R
C23C C 0.5379(3) 0.5646(3) 0.1451(3) 0.0474(13) Uani 1 1 d .
H23C H 0.5055 0.6145 0.1386 0.057 Uiso 1 1 calc R
C24C C 0.5942(3) 0.5340(3) 0.2059(2) 0.0370(11) Uani 1 1 d .
H24C H 0.5986 0.5616 0.2425 0.044 Uiso 1 1 calc R
C25C C 0.6455(3) 0.4613(3) 0.2137(2) 0.0287(9) Uani 1 1 d .
C26C C 0.7116(3) 0.4308(2) 0.2714(2) 0.0247(9) Uani 1 1 d .
C27C C 0.7325(3) 0.4764(3) 0.3248(2) 0.0286(9) Uani 1 1 d .
C28C C 0.7754(3) 0.5468(3) 0.3021(2) 0.0291(9) Uani 1 1 d .
C29C C 0.8032(3) 0.5789(2) 0.2241(2) 0.0295(9) Uani 1 1 d .
P1A P 0.07119(9) 0.26671(9) 0.46837(8) 0.0476(4) Uani 1 1 d .
F1A F 0.0150(3) 0.1952(2) 0.46150(18) 0.0729(11) Uani 1 1 d .
F2A F 0.0776(4) 0.2350(3) 0.55298(19) 0.0992(14) Uani 1 1 d .
F3A F 0.1240(2) 0.3408(2) 0.4725(2) 0.0723(10) Uani 1 1 d .
F4A F 0.0607(3) 0.3001(2) 0.38059(17) 0.0683(9) Uani 1 1 d .
F5A F 0.1700(2) 0.2239(2) 0.4522(2) 0.0740(10) Uani 1 1 d .
F6A F -0.0291(2) 0.3148(3) 0.4759(2) 0.0918(14) Uani 1 1 d .
P1B P 0.03269(11) 0.14812(8) 0.84710(8) 0.0512(4) Uani 1 1 d .
F1B F 0.0663(3) 0.1143(3) 0.7803(2) 0.1043(15) Uani 1 1 d .
F2B F 0.0470(3) 0.06549(18) 0.9016(2) 0.0734(10) Uani 1 1 d .
F3B F -0.0039(3) 0.1826(2) 0.9146(2) 0.0757(10) Uani 1 1 d .
F4B F 0.0175(3) 0.2317(2) 0.7943(2) 0.1060(17) Uani 1 1 d .
F5B F 0.1420(2) 0.1632(2) 0.86131(18) 0.0681(10) Uani 1 1 d .
F6B F -0.0769(2) 0.1330(2) 0.83332(19) 0.0674(9) Uani 1 1 d .
P1C P 0.50651(10) 0.16987(8) 0.37450(8) 0.0506(4) Uani 1 1 d .
F1C F 0.4670(3) 0.1412(2) 0.3083(2) 0.0893(13) Uani 1 1 d .
F2C F 0.5017(3) 0.08494(19) 0.4274(2) 0.0830(12) Uani 1 1 d .
F3C F 0.5503(3) 0.1976(2) 0.4375(2) 0.0940(13) Uani 1 1 d .
F4C F 0.5085(3) 0.2554(2) 0.32363(19) 0.0742(10) Uani 1 1 d .
F5C F 0.6122(3) 0.1517(4) 0.3466(3) 0.129(2) Uani 1 1 d .
F6C F 0.3990(3) 0.1896(2) 0.3959(3) 0.0948(13) Uani 1 1 d .
P1D P 0.46533(8) 0.69967(7) 0.35311(6) 0.0338(3) Uani 1 1 d .
F1D F 0.3859(2) 0.64088(17) 0.38867(16) 0.0527(7) Uani 1 1 d .
F2D F 0.4499(2) 0.67907(18) 0.27591(16) 0.0599(8) Uani 1 1 d .
F3D F 0.5419(2) 0.75922(18) 0.31430(17) 0.0555(8) Uani 1 1 d .
F4D F 0.4794(3) 0.7192(2) 0.42866(16) 0.0746(11) Uani 1 1 d .
F5D F 0.3820(2) 0.76750(18) 0.3322(2) 0.0651(9) Uani 1 1 d .
F6D F 0.5483(2) 0.6318(2) 0.3694(2) 0.0749(10) Uani 1 1 d .
P1E P 0.46013(10) 0.23031(8) 0.02271(7) 0.0460(3) Uani 1 1 d .
F1E F 0.4062(4) 0.2036(2) 0.0983(2) 0.1090(17) Uani 1 1 d .
F2E F 0.3808(4) 0.1957(3) -0.0170(3) 0.1222(18) Uani 1 1 d .
F3E F 0.5111(4) 0.2567(2) -0.0546(2) 0.1147(19) Uani 1 1 d .
F4E F 0.5335(3) 0.2688(4) 0.0595(4) 0.147(2) Uani 1 1 d .
F5E F 0.3942(3) 0.3094(2) 0.00731(19) 0.0824(12) Uani 1 1 d .
F6E F 0.5223(4) 0.1518(2) 0.0359(2) 0.1031(16) Uani 1 1 d .
P1F P 0.00474(8) 0.34652(7) 0.13677(6) 0.0360(3) Uani 1 1 d .
F1F F -0.0968(2) 0.39199(19) 0.1246(2) 0.0734(10) Uani 1 1 d .
F2F F 0.1037(3) 0.2982(3) 0.1523(4) 0.162(3) Uani 1 1 d .
F3F F -0.0568(5) 0.2697(4) 0.1686(4) 0.0690(18) Uiso 0.50 1 d P
F4F F -0.0381(5) 0.2852(4) 0.1034(4) 0.0530(18) Uiso 0.40 1 d P
F5F F 0.0161(5) 0.3175(4) 0.0675(4) 0.0706(18) Uiso 0.50 1 d P
F6F F 0.0130(5) 0.4002(4) 0.0498(4) 0.0718(19) Uiso 0.50 1 d P
F7F F 0.0655(7) 0.4117(6) 0.1066(6) 0.076(3) Uiso 0.40 1 d P
F8F F 0.0589(5) 0.4223(4) 0.1436(5) 0.0559(17) Uiso 0.50 1 d P
F9F F 0.0374(10) 0.4086(9) 0.1777(9) 0.079(4) Uiso 0.30 1 d P
F10F F -0.0119(5) 0.3603(4) 0.2201(4) 0.0685(18) Uiso 0.50 1 d P
F11F F -0.0024(7) 0.3021(6) 0.2137(5) 0.079(3) Uiso 0.40 1 d P

loop_
_atom_site_aniso_label
_atom_site_aniso_U_11
_atom_site_aniso_U_22
_atom_site_aniso_U_33
_atom_site_aniso_U_23
_atom_site_aniso_U_13
_atom_site_aniso_U_12
C1A 0.047(3) 0.018(2) 0.033(2) -0.0104(18) -0.0059(19) -0.0036(18)
C2A 0.059(3) 0.027(2) 0.038(3) -0.015(2) -0.007(2) 0.000(2)
C3A 0.066(3) 0.038(3) 0.041(3) -0.020(2) 0.001(2) 0.002(2)
C4A 0.047(3) 0.035(3) 0.043(3) -0.013(2) 0.006(2) 0.001(2)
N5A 0.043(2) 0.0257(19) 0.036(2) -0.0102(16) -0.0024(16) -0.0031(16)
C6A 0.037(2) 0.040(3) 0.049(3) -0.019(2) -0.010(2) -0.005(2)
C7A 0.045(3) 0.039(3) 0.048(3) -0.013(2) -0.019(2) 0.000(2)
C8A 0.059(3) 0.034(3) 0.035(3) -0.003(2) -0.010(2) -0.006(2)
C9A 0.044(2) 0.029(2) 0.026(2) 0.0000(18) -0.0026(18) -0.0112(19)
C10A 0.054(3) 0.043(3) 0.021(2) -0.005(2) -0.001(2) -0.010(2)
C11A 0.057(3) 0.042(3) 0.025(2) -0.014(2) 0.009(2) -0.012(2)
C12A 0.037(2) 0.029(2) 0.029(2) -0.0090(18) 0.0078(18) -0.0100(18)
C13A 0.045(3) 0.033(2) 0.033(2) -0.014(2) 0.0095(19) -0.004(2)
C14A 0.043(3) 0.042(3) 0.057(3) -0.022(2) 0.014(2) -0.001(2)
C15A 0.037(3) 0.052(3) 0.065(3) -0.021(3) 0.010(2) -0.007(2)
C16A 0.035(2) 0.040(3) 0.047(3) -0.017(2) 0.006(2) -0.012(2)
N17A 0.038(2) 0.0279(19) 0.0324(19) -0.0129(16) -0.0011(15) -0.0053(16)
C18A 0.040(3) 0.039(3) 0.043(3) -0.010(2) -0.010(2) -0.005(2)
C19A 0.063(3) 0.041(3) 0.032(3) -0.006(2) -0.017(2) -0.009(2)
C20A 0.050(3) 0.027(2) 0.033(2) -0.0056(19) -0.003(2) -0.007(2)
C21A 0.084(4) 0.051(3) 0.024(2) 0.002(2) 0.002(2) -0.020(3)
C22A 0.062(3) 0.067(4) 0.033(3) 0.004(3) 0.012(2) -0.022(3)
C23A 0.042(3) 0.037(3) 0.047(3) -0.006(2) 0.004(2) -0.012(2)
C24A 0.039(2) 0.023(2) 0.030(2) -0.0061(18) -0.0015(18) 0.0002(18)
C25A 0.038(2) 0.021(2) 0.027(2) -0.0082(17) 0.0024(17) 0.0014(17)
C26A 0.038(2) 0.021(2) 0.031(2) -0.0154(18) -0.0045(18) -0.0008(18)
C27A 0.037(2) 0.026(2) 0.027(2) -0.0088(18) 0.0058(17) -0.0123(18)
C28A 0.035(2) 0.024(2) 0.027(2) -0.0070(18) 0.0055(17) -0.0113(18)
C29A 0.039(2) 0.018(2) 0.029(2) -0.0021(17) 0.0006(18) -0.0024(17)
C1B 0.024(2) 0.029(2) 0.034(2) -0.0116(18) 0.0024(17) -0.0016(17)
C2B 0.031(2) 0.041(3) 0.036(2) -0.019(2) -0.0031(18) 0.0029(19)
C3B 0.036(2) 0.039(3) 0.029(2) -0.006(2) -0.0022(18) 0.007(2)
C4B 0.034(2) 0.031(2) 0.033(2) -0.005(2) 0.0050(19) 0.0014(19)
N5B 0.0255(17) 0.0257(19) 0.0331(19) -0.0116(15) 0.0055(14) -0.0035(14)
C6B 0.034(2) 0.025(2) 0.041(2) -0.0113(19) 0.0003(19) -0.0061(18)
C7B 0.039(2) 0.030(2) 0.042(3) -0.016(2) -0.004(2) -0.0021(19)
C8B 0.042(2) 0.036(3) 0.035(2) -0.019(2) 0.0072(19) -0.001(2)
C9B 0.029(2) 0.036(3) 0.037(2) -0.018(2) 0.0068(18) -0.0086(18)
C10B 0.047(3) 0.051(3) 0.025(2) -0.020(2) 0.0092(19) -0.005(2)
C11B 0.051(3) 0.052(3) 0.023(2) -0.011(2) -0.003(2) -0.010(2)
C12B 0.028(2) 0.039(3) 0.030(2) -0.0086(19) -0.0022(17) -0.0087(19)
C13B 0.039(2) 0.045(3) 0.030(2) -0.003(2) -0.0111(19) -0.002(2)
C14B 0.049(3) 0.044(3) 0.046(3) 0.009(2) -0.011(2) 0.002(2)
C15B 0.047(3) 0.037(3) 0.065(4) 0.011(3) -0.006(3) -0.011(2)
C16B 0.034(2) 0.034(3) 0.062(3) -0.003(2) -0.007(2) -0.015(2)
N17B 0.036(2) 0.0247(19) 0.044(2) -0.0120(17) -0.0154(17) 0.0014(15)
C18B 0.055(3) 0.028(3) 0.061(3) -0.019(2) -0.029(3) 0.005(2)
C19B 0.070(4) 0.047(3) 0.043(3) -0.030(3) -0.027(3) 0.017(3)
C20B 0.046(3) 0.047(3) 0.025(2) -0.017(2) -0.0135(19) 0.017(2)
C21B 0.056(3) 0.079(4) 0.029(3) -0.024(3) -0.002(2) 0.023(3)
C22B 0.046(3) 0.090(5) 0.029(3) -0.002(3) 0.007(2) 0.007(3)
C23B 0.032(2) 0.056(3) 0.043(3) 0.000(2) 0.000(2) -0.002(2)
C24B 0.025(2) 0.042(3) 0.030(2) -0.006(2) -0.0010(17) -0.0006(19)
C25B 0.027(2) 0.034(2) 0.029(2) -0.0131(19) -0.0093(17) 0.0078(18)
C26B 0.0230(19) 0.026(2) 0.029(2) -0.0098(17) -0.0089(16) -0.0017(16)
C27B 0.0211(19) 0.027(2) 0.030(2) -0.0102(18) 0.0042(16) -0.0065(16)
C28B 0.026(2) 0.027(2) 0.027(2) -0.0103(17) 0.0031(16) -0.0069(17)
C29B 0.0183(18) 0.026(2) 0.030(2) -0.0126(17) 0.0042(15) -0.0006(16)
C1C 0.026(2) 0.032(2) 0.031(2) -0.0092(19) 0.0007(17) -0.0028(17)
C2C 0.040(3) 0.038(3) 0.046(3) -0.013(2) 0.008(2) -0.008(2)
C3C 0.059(3) 0.041(3) 0.034(3) -0.006(2) 0.011(2) -0.013(2)
C4C 0.041(3) 0.031(3) 0.046(3) -0.005(2) 0.000(2) -0.001(2)
N5C 0.0333(19) 0.035(2) 0.034(2) -0.0100(17) 0.0091(15) -0.0056(16)
C6C 0.043(3) 0.033(3) 0.054(3) -0.015(2) 0.005(2) 0.002(2)
C7C 0.047(3) 0.040(3) 0.060(3) -0.024(3) 0.013(2) -0.009(2)
C8C 0.044(3) 0.052(3) 0.049(3) -0.030(2) 0.001(2) -0.014(2)
C9C 0.032(2) 0.042(3) 0.040(3) -0.022(2) 0.0028(19) -0.005(2)
C10C 0.042(3) 0.061(3) 0.032(2) -0.029(2) 0.000(2) -0.008(2)
C11C 0.040(3) 0.062(3) 0.025(2) -0.018(2) 0.0005(19) -0.008(2)
C12C 0.0208(19) 0.049(3) 0.026(2) -0.013(2) -0.0017(16) -0.0017(18)
C13C 0.031(2) 0.051(3) 0.028(2) -0.004(2) -0.0015(18) -0.009(2)
C14C 0.041(3) 0.055(3) 0.029(2) -0.002(2) -0.003(2) -0.008(2)
C15C 0.029(2) 0.053(3) 0.039(3) -0.002(2) -0.0036(19) -0.004(2)
C16C 0.026(2) 0.037(3) 0.042(3) -0.012(2) -0.0020(19) -0.0003(19)
N17C 0.0243(17) 0.037(2) 0.0287(18) -0.0093(16) 0.0010(14) -0.0069(15)
C18C 0.034(2) 0.045(3) 0.036(2) -0.020(2) 0.0097(19) -0.012(2)
C19C 0.046(3) 0.052(3) 0.037(3) -0.026(2) 0.010(2) -0.016(2)
C20C 0.030(2) 0.063(3) 0.027(2) -0.010(2) 0.0031(18) -0.022(2)
C21C 0.050(3) 0.087(5) 0.022(2) -0.013(3) -0.004(2) -0.021(3)
C22C 0.040(3) 0.099(5) 0.024(3) 0.006(3) -0.011(2) -0.016(3)
C23C 0.026(2) 0.064(4) 0.040(3) 0.008(3) -0.003(2) 0.001(2)
C24C 0.030(2) 0.051(3) 0.029(2) -0.005(2) -0.0018(18) -0.010(2)
C25C 0.0222(19) 0.043(3) 0.022(2) -0.0074(18) 0.0043(16) -0.0110(18)
C26C 0.0232(19) 0.035(2) 0.0181(19) -0.0091(17) 0.0016(15) -0.0063(17)
C27C 0.0188(19) 0.042(3) 0.028(2) -0.0139(19) -0.0008(16) -0.0010(17)
C28C 0.025(2) 0.037(2) 0.028(2) -0.0142(19) -0.0011(16) 0.0001(18)
C29C 0.028(2) 0.030(2) 0.033(2) -0.0116(19) -0.0004(17) -0.0043(18)
P1A 0.0405(7) 0.0656(9) 0.0495(8) -0.0352(7) 0.0098(6) -0.0176(6)
F1A 0.083(2) 0.089(3) 0.065(2) -0.0434(19) 0.0326(18) -0.050(2)
F2A 0.159(4) 0.106(3) 0.042(2) -0.025(2) -0.007(2) -0.045(3)
F3A 0.070(2) 0.070(2) 0.089(3) -0.034(2) -0.0197(19) -0.0240(18)
F4A 0.089(2) 0.068(2) 0.0540(19) -0.0252(17) -0.0092(17) -0.0034(19)
F5A 0.0468(18) 0.091(3) 0.090(3) -0.036(2) -0.0040(17) 0.0030(17)
F6A 0.052(2) 0.145(4) 0.108(3) -0.089(3) 0.0036(19) -0.001(2)
P1B 0.0612(9) 0.0471(8) 0.0450(8) -0.0032(6) -0.0229(6) -0.0205(7)
F1B 0.086(3) 0.181(5) 0.063(2) -0.057(3) -0.014(2) -0.018(3)
F2B 0.073(2) 0.0433(19) 0.098(3) -0.0001(18) -0.026(2) -0.0124(16)
F3B 0.081(2) 0.076(2) 0.078(2) -0.035(2) -0.0345(19) 0.0098(19)
F4B 0.106(3) 0.084(3) 0.103(3) 0.040(2) -0.060(3) -0.043(2)
F5B 0.065(2) 0.073(2) 0.063(2) 0.0013(17) -0.0232(16) -0.0323(17)
F6B 0.063(2) 0.066(2) 0.080(2) -0.0215(18) -0.0289(17) -0.0172(17)
P1C 0.0461(8) 0.0473(8) 0.0665(9) -0.0284(7) -0.0267(7) 0.0038(6)
F1C 0.127(3) 0.065(2) 0.087(3) -0.037(2) -0.044(2) -0.001(2)
F2C 0.114(3) 0.0438(19) 0.095(3) -0.0245(19) -0.053(2) 0.0139(19)
F3C 0.133(4) 0.088(3) 0.071(2) -0.025(2) -0.041(2) -0.036(3)
F4C 0.091(3) 0.063(2) 0.073(2) -0.0193(18) -0.0140(19) -0.0219(19)
F5C 0.068(3) 0.174(5) 0.161(5) -0.083(4) -0.009(3) 0.036(3)
F6C 0.066(2) 0.067(3) 0.147(4) -0.025(3) 0.019(2) 0.0113(19)
P1D 0.0321(6) 0.0391(7) 0.0334(6) -0.0153(5) 0.0014(5) -0.0026(5)
F1D 0.0548(17) 0.0478(18) 0.0599(18) -0.0196(15) 0.0120(14) -0.0142(14)
F2D 0.086(2) 0.062(2) 0.0414(16) -0.0270(15) 0.0030(15) -0.0174(17)
F3D 0.0531(17) 0.0556(19) 0.0622(19) -0.0208(15) 0.0126(14) -0.0169(14)
F4D 0.097(3) 0.100(3) 0.0400(17) -0.0326(18) 0.0041(17) -0.041(2)
F5D 0.0479(17) 0.0445(18) 0.106(3) -0.0251(18) -0.0103(17) 0.0054(14)
F6D 0.0487(19) 0.063(2) 0.099(3) -0.001(2) -0.0033(18) 0.0143(16)
P1E 0.0630(8) 0.0368(7) 0.0436(7) -0.0217(6) 0.0147(6) -0.0046(6)
F1E 0.170(4) 0.070(3) 0.076(3) -0.012(2) 0.059(3) 0.017(3)
F2E 0.121(4) 0.132(4) 0.147(4) -0.092(4) -0.018(3) -0.017(3)
F3E 0.187(5) 0.053(2) 0.093(3) -0.013(2) 0.089(3) 0.005(3)
F4E 0.086(3) 0.177(5) 0.235(7) -0.154(5) -0.029(4) -0.007(3)
F5E 0.112(3) 0.065(2) 0.066(2) -0.0220(18) 0.015(2) 0.029(2)
F6E 0.156(4) 0.069(3) 0.074(3) -0.018(2) 0.019(3) 0.050(3)
P1F 0.0347(6) 0.0433(7) 0.0356(6) -0.0217(6) -0.0041(5) 0.0038(5)
F1F 0.0432(17) 0.056(2) 0.125(3) -0.032(2) -0.0146(18) 0.0070(15)
F2F 0.055(2) 0.128(4) 0.353(9) -0.161(5) -0.077(4) 0.047(3)

loop_
_atom_type_symbol
_atom_type_description
_atom_type_scat_dispersion_real
_atom_type_scat_dispersion_imag
_atom_type_scat_source
C C 0.0033 0.0016 'International Tables Vol C Tables 4.2.6.8 and 6.1.1.4'
H H 0.0000 0.0000 'International Tables Vol C Tables 4.2.6.8 and 6.1.1.4'
N N 0.0061 0.0033 'International Tables Vol C Tables 4.2.6.8 and 6.1.1.4'
F F 0.0171 0.0103 'International Tables Vol C Tables 4.2.6.8 and 6.1.1.4'
P P 0.1023 0.0942 'International Tables Vol C Tables 4.2.6.8 and 6.1.1.4'

loop_
_geom_angle_atom_site_label_1
_geom_angle_atom_site_label_2
_geom_angle_atom_site_label_3
_geom_angle
C2A C1A C29A 119.9(4)
C2A C1A H1A 120.0
C29A C1A H1A 120.0
C3A C2A C1A 120.2(4)
C3A C2A H2A 119.9
C1A C2A H2A 119.9
C2A C3A C4A 119.2(5)
C2A C3A H3A 120.4
C4A C3A H3A 120.4
N5A C4A C3A 120.7(5)
N5A C4A H4A 119.7
C3A C4A H4A 119.7
C4A N5A C29A 121.4(4)
C4A N5A C6A 118.2(4)
C29A N5A C6A 120.4(4)
N5A C6A C7A 111.6(4)
N5A C6A H6A1 109.3
C7A C6A H6A1 109.3
N5A C6A H6A2 109.3
C7A C6A H6A2 109.3
H6A1 C6A H6A2 108.0
C8A C7A C6A 112.0(4)
C8A C7A H7A1 109.2
C6A C7A H7A1 109.2
C8A C7A H7A2 109.2
C6A C7A H7A2 109.2
H7A1 C7A H7A2 107.9
C9A C8A C7A 112.7(4)
C9A C8A H8A1 109.0
C7A C8A H8A1 109.0
C9A C8A H8A2 109.0
C7A C8A H8A2 109.0
H8A1 C8A H8A2 107.8
C28A C9A C10A 118.3(4)
C28A C9A C8A 119.0(4)
C10A C9A C8A 122.7(4)
C11A C10A C9A 121.1(4)
C11A C10A H10A 119.4
C9A C10A H10A 119.4
C10A C11A C12A 122.2(4)
C10A C11A H11A 118.9
C12A C11A H11A 118.9
C11A C12A C27A 117.6(4)
C11A C12A C13A 119.9(4)
C27A C12A C13A 122.5(4)
C12A C13A C14A 112.5(4)
C12A C13A H13A 109.1
C14A C13A H13A 109.1
C12A C13A H13B 109.1
C14A C13A H13B 109.1
H13A C13A H13B 107.8
C15A C14A C13A 116.2(4)
C15A C14A H14A 108.2
C13A C14A H14A 108.2
C15A C14A H14B 108.2
C13A C14A H14B 108.2
H14A C14A H14B 107.4
C14A C15A C16A 115.9(4)
C14A C15A H15A 108.3
C16A C15A H15A 108.3
C14A C15A H15B 108.3
C16A C15A H15B 108.3
H15A C15A H15B 107.4
N17A C16A C15A 111.8(4)
N17A C16A H16A 109.3
C15A C16A H16A 109.3
N17A C16A H16B 109.3
C15A C16A H16B 109.3
H16A C16A H16B 107.9
C26A N17A C18A 121.3(4)
C26A N17A C16A 122.8(4)
C18A N17A C16A 115.8(4)
C19A C18A N17A 121.1(4)
C19A C18A H18A 119.4
N17A C18A H18A 119.4
C18A C19A C20A 120.6(4)
C18A C19A H19A 119.7
C20A C19A H19A 119.7
C19A C20A C21A 123.3(4)
C19A C20A C25A 117.9(4)
C21A C20A C25A 118.8(4)
C22A C21A C20A 120.0(5)
C22A C21A H21A 120.0
C20A C21A H21A 120.0
C21A C22A C23A 121.4(5)
C21A C22A H22A 119.3
C23A C22A H22A 119.3
C24A C23A C22A 120.2(5)
C24A C23A H23A 119.9
C22A C23A H23A 119.9
C23A C24A C25A 120.5(4)
C23A C24A H24A 119.8
C25A C24A H24A 119.8
C24A C25A C26A 122.1(4)
C24A C25A C20A 119.1(4)
C26A C25A C20A 118.7(4)
N17A C26A C25A 120.0(4)
N17A C26A C27A 118.7(4)
C25A C26A C27A 121.2(4)
C12A C27A C28A 120.3(4)
C12A C27A C26A 119.9(4)
C28A C27A C26A 119.7(4)
C9A C28A C27A 120.4(4)
C9A C28A C29A 119.6(4)
C27A C28A C29A 119.9(4)
N5A C29A C1A 118.4(4)
N5A C29A C28A 118.2(4)
C1A C29A C28A 123.3(4)
C29B C1B C2B 120.7(4)
C29B C1B H1B 119.7
C2B C1B H1B 119.7
C3B C2B C1B 119.5(4)
C3B C2B H2B 120.2
C1B C2B H2B 120.2
C2B C3B C4B 118.9(4)
C2B C3B H3B 120.6
C4B C3B H3B 120.6
N5B C4B C3B 121.6(4)
N5B C4B H4B 119.2
C3B C4B H4B 119.2
C4B N5B C29B 120.5(4)
C4B N5B C6B 119.3(4)
C29B N5B C6B 120.1(3)
N5B C6B C7B 111.8(3)
N5B C6B H6B1 109.3
C7B C6B H6B1 109.3
N5B C6B H6B2 109.3
C7B C6B H6B2 109.3
H6B1 C6B H6B2 107.9
C8B C7B C6B 111.1(4)
C8B C7B H7B1 109.4
C6B C7B H7B1 109.4
C8B C7B H7B2 109.4
C6B C7B H7B2 109.4
H7B1 C7B H7B2 108.0
C9B C8B C7B 112.3(4)
C9B C8B H8B1 109.1
C7B C8B H8B1 109.1
C9B C8B H8B2 109.1
C7B C8B H8B2 109.1
H8B1 C8B H8B2 107.9
C10B C9B C28B 118.8(4)
C10B C9B C8B 121.7(4)
C28B C9B C8B 119.4(4)
C9B C10B C11B 120.9(4)
C9B C10B H10B 119.6
C11B C10B H10B 119.6
C12B C11B C10B 121.4(4)
C12B C11B H11B 119.3
C10B C11B H11B 119.3
C11B C12B C27B 118.0(4)
C11B C12B C13B 119.9(4)
C27B C12B C13B 122.0(4)
C12B C13B C14B 112.1(4)
C12B C13B H13C 109.2
C14B C13B H13C 109.2
C12B C13B H13D 109.2
C14B C13B H13D 109.2
H13C C13B H13D 107.9
C15B C14B C13B 114.8(4)
C15B C14B H14C 108.6
C13B C14B H14C 108.6
C15B C14B H14D 108.6
C13B C14B H14D 108.6
H14C C14B H14D 107.5
C14B C15B C16B 116.6(4)
C14B C15B H15C 108.2
C16B C15B H15C 108.2
C14B C15B H15D 108.2
C16B C15B H15D 108.2
H15C C15B H15D 107.3
N17B C16B C15B 112.3(4)
N17B C16B H16C 109.2
C15B C16B H16C 109.2
N17B C16B H16D 109.2
C15B C16B H16D 109.2
H16C C16B H16D 107.9
C26B N17B C18B 120.3(4)
C26B N17B C16B 122.9(4)
C18B N17B C16B 116.8(4)
C19B C18B N17B 122.2(5)
C19B C18B H18B 118.9
N17B C18B H18B 118.9
C18B C19B C20B 120.9(4)
C18B C19B H19B 119.6
C20B C19B H19B 119.6
C19B C20B C25B 117.3(4)
C19B C20B C21B 124.8(5)
C25B C20B C21B 117.9(5)
C22B C21B C20B 120.2(5)
C22B C21B H21B 119.9
C20B C21B H21B 119.9
C21B C22B C23B 121.9(5)
C21B C22B H22B 119.1
C23B C22B H22B 119.1
C24B C23B C22B 119.9(5)
C24B C23B H23B 120.0
C22B C23B H23B 120.0
C23B C24B C25B 120.3(4)
C23B C24B H24B 119.9
C25B C24B H24B 119.9
C26B C25B C24B 121.1(4)
C26B C25B C20B 119.2(4)
C24B C25B C20B 119.6(4)
N17B C26B C25B 119.8(4)
N17B C26B C27B 118.7(4)
C25B C26B C27B 121.5(4)
C12B C27B C28B 120.7(4)
C12B C27B C26B 119.7(4)
C28B C27B C26B 119.6(3)
C9B C28B C27B 120.2(4)
C9B C28B C29B 118.5(4)
C27B C28B C29B 121.2(3)
N5B C29B C1B 118.9(4)
N5B C29B C28B 117.5(3)
C1B C29B C28B 123.6(4)
C29C C1C C2C 120.7(4)
C29C C1C H1C 119.7
C2C C1C H1C 119.7
C3C C2C C1C 119.3(4)
C3C C2C H2C 120.3
C1C C2C H2C 120.3
C4C C3C C2C 118.3(4)
C4C C3C H3C 120.9
C2C C3C H3C 120.9
N5C C4C C3C 122.6(4)
N5C C4C H4C 118.7
C3C C4C H4C 118.7
C4C N5C C29C 120.9(4)
C4C N5C C6C 119.3(4)
C29C N5C C6C 119.8(4)
N5C C6C C7C 112.0(4)
N5C C6C H6C1 109.2
C7C C6C H6C1 109.2
N5C C6C H6C2 109.2
C7C C6C H6C2 109.2
H6C1 C6C H6C2 107.9
C8C C7C C6C 111.8(4)
C8C C7C H7C1 109.3
C6C C7C H7C1 109.3
C8C C7C H7C2 109.3
C6C C7C H7C2 109.3
H7C1 C7C H7C2 107.9
C9C C8C C7C 111.8(4)
C9C C8C H8C1 109.2
C7C C8C H8C1 109.2
C9C C8C H8C2 109.2
C7C C8C H8C2 109.2
H8C1 C8C H8C2 107.9
C28C C9C C10C 118.3(4)
C28C C9C C8C 119.7(4)
C10C C9C C8C 122.0(4)
C11C C10C C9C 121.0(4)
C11C C10C H10C 119.5
C9C C10C H10C 119.5
C10C C11C C12C 121.7(4)
C10C C11C H11C 119.2
C12C C11C H11C 119.2
C11C C12C C27C 117.9(4)
C11C C12C C13C 118.7(4)
C27C C12C C13C 123.4(4)
C12C C13C C14C 113.4(4)
C12C C13C H13E 108.9
C14C C13C H13E 108.9
C12C C13C H13F 108.9
C14C C13C H13F 108.9
H13E C13C H13F 107.7
C15C C14C C13C 115.2(4)
C15C C14C H14E 108.5
C13C C14C H14E 108.5
C15C C14C H14F 108.5
C13C C14C H14F 108.5
H14E C14C H14F 107.5
C14C C15C C16C 116.1(4)
C14C C15C H15E 108.3
C16C C15C H15E 108.3
C14C C15C H15F 108.3
C16C C15C H15F 108.3
H15E C15C H15F 107.4
N17C C16C C15C 111.2(3)
N17C C16C H16E 109.4
C15C C16C H16E 109.4
N17C C16C H16F 109.4
C15C C16C H16F 109.4
H16E C16C H16F 108.0
C26C N17C C18C 122.3(4)
C26C N17C C16C 123.7(3)
C18C N17C C16C 114.0(4)
C19C C18C N17C 120.6(5)
C19C C18C H18C 119.7
N17C C18C H18C 119.7
C18C C19C C20C 120.4(4)
C18C C19C H19C 119.8
C20C C19C H19C 119.8
C19C C20C C21C 123.6(5)
C19C C20C C25C 118.4(4)
C21C C20C C25C 118.0(5)
C22C C21C C20C 120.4(5)
C22C C21C H21C 119.8
C20C C21C H21C 119.8
C21C C22C C23C 121.7(5)
C21C C22C H22C 119.1
C23C C22C H22C 119.1
C24C C23C C22C 120.1(5)
C24C C23C H23C 120.0
C22C C23C H23C 120.0
C23C C24C C25C 119.7(5)
C23C C24C H24C 120.1
C25C C24C H24C 120.1
C24C C25C C26C 121.8(4)
C24C C25C C20C 119.8(4)
C26C C25C C20C 118.4(4)
N17C C26C C25C 119.5(4)
N17C C26C C27C 119.9(3)
C25C C26C C27C 120.6(4)
C28C C27C C12C 120.8(4)
C28C C27C C26C 121.5(4)
C12C C27C C26C 117.7(4)
C9C C28C C27C 120.2(4)
C9C C28C C29C 118.3(4)
C27C C28C C29C 121.5(4)
N5C C29C C1C 118.2(4)
N5C C29C C28C 118.9(4)
C1C C29C C28C 122.9(4)
F2A P1A F5A 94.4(3)
F2A P1A F1A 91.2(2)
F5A P1A F1A 90.3(2)
F2A P1A F3A 90.8(2)
F5A P1A F3A 91.4(2)
F1A P1A F3A 177.3(2)
F2A P1A F6A 91.4(3)
F5A P1A F6A 174.0(2)
F1A P1A F6A 90.6(2)
F3A P1A F6A 87.6(2)
F2A P1A F4A 178.1(3)
F5A P1A F4A 87.3(2)
F1A P1A F4A 88.04(19)
F3A P1A F4A 89.9(2)
F6A P1A F4A 86.8(2)
F1B P1B F2B 90.9(3)
F1B P1B F4B 90.6(3)
F2B P1B F4B 178.5(3)
F1B P1B F3B 178.8(2)
F2B P1B F3B 89.4(2)
F4B P1B F3B 89.1(3)
F1B P1B F5B 90.8(2)
F2B P1B F5B 89.64(18)
F4B P1B F5B 90.36(19)
F3B P1B F5B 90.4(2)
F1B P1B F6B 89.5(2)
F2B P1B F6B 90.21(18)
F4B P1B F6B 89.8(2)
F3B P1B F6B 89.3(2)
F5B P1B F6B 179.7(2)
F3C P1C F6C 94.4(3)
F3C P1C F5C 89.3(3)
F6C P1C F5C 175.6(3)
F3C P1C F1C 177.1(3)
F6C P1C F1C 88.4(3)
F5C P1C F1C 87.9(3)
F3C P1C F4C 89.0(2)
F6C P1C F4C 88.9(2)
F5C P1C F4C 88.8(3)
F1C P1C F4C 90.6(2)
F3C P1C F2C 90.3(2)
F6C P1C F2C 89.4(2)
F5C P1C F2C 93.0(3)
F1C P1C F2C 90.2(2)
F4C P1C F2C 178.0(2)
F4D P1D F6D 92.5(2)
F4D P1D F5D 90.5(2)
F6D P1D F5D 176.9(2)
F4D P1D F3D 91.07(18)
F6D P1D F3D 90.43(18)
F5D P1D F3D 88.90(18)
F4D P1D F1D 91.05(17)
F6D P1D F1D 90.89(18)
F5D P1D F1D 89.67(17)
F3D P1D F1D 177.44(18)
F4D P1D F2D 179.4(2)
F6D P1D F2D 87.5(2)
F5D P1D F2D 89.43(19)
F3D P1D F2D 89.56(17)
F1D P1D F2D 88.31(17)
F4E P1E F6E 94.0(3)
F4E P1E F1E 90.0(3)
F6E P1E F1E 91.6(2)
F4E P1E F3E 91.8(3)
F6E P1E F3E 88.9(2)
F1E P1E F3E 178.1(3)
F4E P1E F5E 88.1(3)
F6E P1E F5E 177.9(3)
F1E P1E F5E 88.8(2)
F3E P1E F5E 90.6(2)
F4E P1E F2E 176.4(3)
F6E P1E F2E 89.5(3)
F1E P1E F2E 90.5(3)
F3E P1E F2E 87.6(3)
F5E P1E F2E 88.4(3)
F11F P1F F7F 127.4(6)
F11F P1F F5F 129.0(5)
F7F P1F F5F 92.7(6)
F11F P1F F2F 75.3(5)
F7F P1F F2F 84.0(5)
F5F P1F F2F 79.9(4)
F11F P1F F4F 95.5(5)
F7F P1F F4F 133.7(6)
F5F P1F F4F 41.6(3)
F2F P1F F4F 92.3(3)
F11F P1F F1F 102.0(4)
F7F P1F F1F 98.5(4)
F5F P1F F1F 101.3(3)
F2F P1F F1F 177.1(3)
F4F P1F F1F 86.9(3)
F11F P1F F9F 80.1(7)
F7F P1F F9F 52.5(6)
F5F P1F F9F 145.0(7)
F2F P1F F9F 91.8(5)
F4F P1F F9F 173.0(7)
F1F P1F F9F 88.7(5)
F11F P1F F8F 102.8(5)
F7F P1F F8F 27.8(4)
F5F P1F F8F 120.5(4)
F2F P1F F8F 88.4(3)
F4F P1F F8F 161.3(5)
F1F P1F F8F 93.2(3)
F9F P1F F8F 24.7(5)
F11F P1F F10F 40.0(4)
F7F P1F F10F 97.7(5)
F5F P1F F10F 168.7(4)
F2F P1F F10F 96.5(4)
F4F P1F F10F 128.5(4)
F1F P1F F10F 81.8(3)
F9F P1F F10F 45.2(6)
F8F P1F F10F 69.9(4)
F11F P1F F3F 53.2(4)
F7F P1F F3F 175.9(5)
F5F P1F F3F 84.7(4)
F2F P1F F3F 92.4(3)
F4F P1F F3F 44.2(3)
F1F P1F F3F 85.0(3)
F9F P1F F3F 129.9(7)
F8F P1F F3F 154.5(4)
F10F P1F F3F 84.7(4)
F11F P1F F6F 178.0(5)
F7F P1F F6F 51.1(5)
F5F P1F F6F 53.0(4)
F2F P1F F6F 105.5(4)
F4F P1F F6F 86.3(4)
F1F P1F F6F 77.3(3)
F9F P1F F6F 98.0(6)
F8F P1F F6F 75.4(4)
F10F P1F F6F 138.1(4)
F3F P1F F6F 128.4(4)
F4F F3F F11F 117.7(7)
F4F F3F P1F 63.8(5)
F11F F3F P1F 56.7(5)
F5F F4F F3F 135.9(9)
F5F F4F P1F 67.2(6)
F3F F4F P1F 72.0(5)
F4F F5F F6F 122.0(8)
F4F F5F P1F 71.2(6)
F6F F5F P1F 69.3(4)
F7F F6F F5F 101.0(7)
F7F F6F P1F 56.9(5)
F5F F6F P1F 57.7(4)
F8F F7F F9F 19.3(10)
F8F F7F F6F 141.4(14)
F9F F7F F6F 129.3(10)
F8F F7F P1F 87.6(11)
F9F F7F P1F 68.4(7)
F6F F7F P1F 71.9(6)
F9F F8F F7F 139(2)
F9F F8F P1F 74.8(14)
F7F F8F P1F 64.5(10)
F8F F9F F10F 150(2)
F8F F9F F7F 21.4(11)
F10F F9F F7F 128.5(12)
F8F F9F P1F 80.5(15)
F10F F9F P1F 69.4(8)
F7F F9F P1F 59.2(7)
F11F F10F F9F 115.9(11)
F11F F10F P1F 60.9(6)
F9F F10F P1F 65.4(7)
F10F F11F F3F 126.6(10)
F10F F11F P1F 79.2(7)
F3F F11F P1F 70.1(5)

loop_
_geom_bond_atom_site_label_1
_geom_bond_atom_site_label_2
_geom_bond_distance
C1A C2A 1.378(6)
C1A C29A 1.391(6)
C1A H1A 0.9500
C2A C3A 1.371(7)
C2A H2A 0.9500
C3A C4A 1.372(7)
C3A H3A 0.9500
C4A N5A 1.351(6)
C4A H4A 0.9500
N5A C29A 1.369(6)
N5A C6A 1.492(6)
C6A C7A 1.530(7)
C6A H6A1 0.9900
C6A H6A2 0.9900
C7A C8A 1.521(7)
C7A H7A1 0.9900
C7A H7A2 0.9900
C8A C9A 1.504(7)
C8A H8A1 0.9900
C8A H8A2 0.9900
C9A C28A 1.395(6)
C9A C10A 1.397(6)
C10A C11A 1.364(7)
C10A H10A 0.9500
C11A C12A 1.397(6)
C11A H11A 0.9500
C12A C27A 1.402(6)
C12A C13A 1.510(6)
C13A C14A 1.542(6)
C13A H13A 0.9900
C13A H13B 0.9900
C14A C15A 1.512(7)
C14A H14A 0.9900
C14A H14B 0.9900
C15A C16A 1.542(7)
C15A H15A 0.9900
C15A H15B 0.9900
C16A N17A 1.498(5)
C16A H16A 0.9900
C16A H16B 0.9900
N17A C26A 1.338(5)
N17A C18A 1.384(6)
C18A C19A 1.337(7)
C18A H18A 0.9500
C19A C20A 1.416(7)
C19A H19A 0.9500
C20A C21A 1.417(7)
C20A C25A 1.424(6)
C21A C22A 1.351(8)
C21A H21A 0.9500
C22A C23A 1.398(7)
C22A H22A 0.9500
C23A C24A 1.364(6)
C23A H23A 0.9500
C24A C25A 1.403(6)
C24A H24A 0.9500
C25A C26A 1.417(6)
C26A C27A 1.479(6)
C27A C28A 1.415(6)
C28A C29A 1.483(6)
C1B C29B 1.377(6)
C1B C2B 1.386(6)
C1B H1B 0.9500
C2B C3B 1.368(6)
C2B H2B 0.9500
C3B C4B 1.374(6)
C3B H3B 0.9500
C4B N5B 1.353(5)
C4B H4B 0.9500
N5B C29B 1.363(5)
N5B C6B 1.481(5)
C6B C7B 1.529(6)
C6B H6B1 0.9900
C6B H6B2 0.9900
C7B C8B 1.526(6)
C7B H7B1 0.9900
C7B H7B2 0.9900
C8B C9B 1.504(6)
C8B H8B1 0.9900
C8B H8B2 0.9900
C9B C10B 1.379(6)
C9B C28B 1.399(6)
C10B C11B 1.402(7)
C10B H10B 0.9500
C11B C12B 1.391(6)
C11B H11B 0.9500
C12B C27B 1.396(6)
C12B C13B 1.507(6)
C13B C14B 1.547(7)
C13B H13C 0.9900
C13B H13D 0.9900
C14B C15B 1.518(8)
C14B H14C 0.9900
C14B H14D 0.9900
C15B C16B 1.534(7)
C15B H15C 0.9900
C15B H15D 0.9900
C16B N17B 1.485(6)
C16B H16C 0.9900
C16B H16D 0.9900
N17B C26B 1.348(5)
N17B C18B 1.365(6)
C18B C19B 1.328(8)
C18B H18B 0.9500
C19B C20B 1.398(7)
C19B H19B 0.9500
C20B C25B 1.422(6)
C20B C21B 1.423(7)
C21B C22B 1.351(9)
C21B H21B 0.9500
C22B C23B 1.392(8)
C22B H22B 0.9500
C23B C24B 1.365(6)
C23B H23B 0.9500
C24B C25B 1.410(6)
C24B H24B 0.9500
C25B C26B 1.407(6)
C26B C27B 1.486(5)
C27B C28B 1.418(6)
C28B C29B 1.497(6)
C1C C29C 1.383(6)
C1C C2C 1.395(6)
C1C H1C 0.9500
C2C C3C 1.375(7)
C2C H2C 0.9500
C3C C4C 1.364(7)
C3C H3C 0.9500
C4C N5C 1.340(6)
C4C H4C 0.9500
N5C C29C 1.362(6)
N5C C6C 1.498(6)
C6C C7C 1.531(7)
C6C H6C1 0.9900
C6C H6C2 0.9900
C7C C8C 1.518(7)
C7C H7C1 0.9900
C7C H7C2 0.9900
C8C C9C 1.499(7)
C8C H8C1 0.9900
C8C H8C2 0.9900
C9C C28C 1.400(6)
C9C C10C 1.400(6)
C10C C11C 1.372(7)
C10C H10C 0.9500
C11C C12C 1.392(6)
C11C H11C 0.9500
C12C C27C 1.403(6)
C12C C13C 1.516(6)
C13C C14C 1.529(7)
C13C H13E 0.9900
C13C H13F 0.9900
C14C C15C 1.513(7)
C14C H14E 0.9900
C14C H14F 0.9900
C15C C16C 1.536(6)
C15C H15E 0.9900
C15C H15F 0.9900
C16C N17C 1.495(5)
C16C H16E 0.9900
C16C H16F 0.9900
N17C C26C 1.332(5)
N17C C18C 1.381(5)
C18C C19C 1.337(7)
C18C H18C 0.9500
C19C C20C 1.409(7)
C19C H19C 0.9500
C20C C21C 1.421(7)
C20C C25C 1.430(6)
C21C C22C 1.351(8)
C21C H21C 0.9500
C22C C23C 1.401(8)
C22C H22C 0.9500
C23C C24C 1.375(6)
C23C H23C 0.9500
C24C C25C 1.413(6)
C24C H24C 0.9500
C25C C26C 1.414(6)
C26C C27C 1.493(6)
C27C C28C 1.403(6)
C28C C29C 1.485(6)
P1A F2A 1.551(4)
P1A F5A 1.578(4)
P1A F1A 1.589(3)
P1A F3A 1.589(3)
P1A F6A 1.602(4)
P1A F4A 1.614(3)
P1B F1B 1.570(4)
P1B F2B 1.579(3)
P1B F4B 1.580(4)
P1B F3B 1.599(4)
P1B F5B 1.605(3)
P1B F6B 1.607(3)
P1C F3C 1.552(4)
P1C F6C 1.571(4)
P1C F5C 1.581(5)
P1C F1C 1.589(4)
P1C F4C 1.594(4)
P1C F2C 1.603(4)
P1D F4D 1.567(3)
P1D F6D 1.587(3)
P1D F5D 1.593(3)
P1D F3D 1.596(3)
P1D F1D 1.601(3)
P1D F2D 1.609(3)
P1E F4E 1.545(5)
P1E F6E 1.562(4)
P1E F1E 1.568(4)
P1E F3E 1.576(4)
P1E F5E 1.594(4)
P1E F2E 1.596(5)
P1F F11F 1.470(10)
P1F F7F 1.483(10)
P1F F5F 1.519(7)
P1F F2F 1.560(4)
P1F F4F 1.560(8)
P1F F1F 1.564(3)
P1F F9F 1.605(14)
P1F F8F 1.641(7)
P1F F10F 1.652(7)
P1F F3F 1.653(7)
P1F F6F 1.682(7)
F3F F4F 1.212(9)
F3F F11F 1.408(12)
F4F F5F 1.094(9)
F5F F6F 1.436(10)
F6F F7F 1.377(12)
F7F F8F 0.767(10)
F7F F9F 1.370(18)
F8F F9F 0.694(14)
F9F F10F 1.253(16)
F10F F11F 1.080(10)

loop_
_platon_squeeze_void_nr
_platon_squeeze_void_average_x
_platon_squeeze_void_average_y
_platon_squeeze_void_average_z
_platon_squeeze_void_volume
_platon_squeeze_void_count_electrons
_platon_squeeze_void_content
1 0.000 0.000 0.500 545 147 ' '
